data_7008843
loop_
_publ_author_name
'N\'i Dhubhghaill, Orla M'
'Lennon, Joanne'
'Drew, Michael G. B.'

_publ_section_title
;
 Palladium(II) and platinum(II) complexes with tridentate
 iminophosphine ligands; synthesis and structural studies.
;
_journal_issue 19
_journal_name_full 'Dalton transactions (Cambridge, England : 2003)'
_journal_page_first 3213
_journal_page_last 3220
_journal_paper_doi 10.1039/b509834c
_journal_year 2005
_chemical_formula_sum 'C27 H23 Cl2 I N O2 P Pt'
_chemical_formula_weight 817.32
_chemical_name_systematic
;
?
;
_space_group_IT_number 14
_symmetry_cell_setting monoclinic
_symmetry_space_group_name_Hall '-P 2ybc'
_symmetry_space_group_name_H-M 'P 1 21/c 1'
_atom_sites_solution_hydrogens constr
_atom_sites_solution_primary direct
_atom_sites_solution_secondary difmap
_audit_creation_method SHELXL
_cell_angle_alpha 90.00
_cell_angle_beta 100.238(10)
_cell_angle_gamma 90.00
_cell_formula_units_Z 4
_cell_length_a 10.446(11)
_cell_length_b 16.389(17)
_cell_length_c 16.507(17)
_cell_measurement_reflns_used all
_cell_measurement_temperature 293(2)
_cell_measurement_theta_max 25.80
_cell_measurement_theta_min 1.77
_cell_volume 2781(5)
_computing_cell_refinement XDS
_computing_data_collection 'XDS (Kabsch, 1991)'
_computing_data_reduction XDS
_computing_molecular_graphics PLATON(Spek,1994)
_computing_structure_refinement 'SHELXL-93 (Sheldrick, 1993)'
_computing_structure_solution 'SHELXS-86 (Sheldrick, 1990)'
_diffrn_ambient_temperature 293(2)
_diffrn_measurement_device 'Marresearch Image Plate'
_diffrn_measurement_method '95 frames at 2^o intervals, counting time 2 min.'
_diffrn_radiation_monochromator graphite
_diffrn_radiation_source 'fine-focus sealed tube'
_diffrn_radiation_type MoK\a
_diffrn_radiation_wavelength 0.71073
_diffrn_reflns_av_R_equivalents 0.0941
_diffrn_reflns_av_sigmaI/netI 0.0896
_diffrn_reflns_limit_h_max 10
_diffrn_reflns_limit_h_min -12
_diffrn_reflns_limit_k_max 19
_diffrn_reflns_limit_k_min -20
_diffrn_reflns_limit_l_max 20
_diffrn_reflns_limit_l_min -18
_diffrn_reflns_number 12685
_diffrn_reflns_theta_max 25.80
_diffrn_reflns_theta_min 1.77
_exptl_absorpt_coefficient_mu 6.353
_exptl_absorpt_correction_T_max 1.000
_exptl_absorpt_correction_T_min 0.353
_exptl_absorpt_correction_type DIFABS
_exptl_crystal_colour dark-red
_exptl_crystal_density_diffrn 1.931
_exptl_crystal_density_method 'not measured'
_exptl_crystal_description needle
_exptl_crystal_F_000 1536
_exptl_crystal_size_max 0.25
_exptl_crystal_size_mid 0.04
_exptl_crystal_size_min 0.04
_refine_diff_density_max 2.726
_refine_diff_density_min -2.386
_refine_diff_density_rms 0.358
_refine_ls_extinction_method none
_refine_ls_goodness_of_fit_all 1.128
_refine_ls_goodness_of_fit_obs 1.148
_refine_ls_matrix_type full
_refine_ls_number_parameters 317
_refine_ls_number_reflns 5189
_refine_ls_number_restraints 0
_refine_ls_restrained_S_all 1.128
_refine_ls_restrained_S_obs 1.148
_refine_ls_R_factor_all 0.1019
_refine_ls_R_factor_obs 0.0725
_refine_ls_shift/esd_max 0.001
_refine_ls_shift/esd_mean 0.000
_refine_ls_structure_factor_coef Fsqd
_refine_ls_weighting_details 'w=1/[\s^2^(Fo^2^)+(0.0777P)^2^+33.9767P] where P=(Fo^2^+2Fc^2^)/3'
_refine_ls_weighting_scheme calc
_refine_ls_wR_factor_all 0.1758
_refine_ls_wR_factor_obs 0.1566
_reflns_number_observed 4021
_reflns_number_total 5189
_reflns_observed_criterion >2sigma(I)
_cod_data_source_file b509834c.txt
_cod_data_source_block 10
_cod_depositor_comments
;
The following automatic conversions were performed:

'_refine_ls_weighting_scheme' value 'calc
w=1/[\s^2^(Fo^2^)+(0.0777P)^2^+33.9767P] where P=(Fo^2^+2Fc^2^)/3'
was changed to 'calc'. New tag '_refine_ls_weighting_details' was
created. The value of the new tag was set to
'w=1/[\s^2^(Fo^2^)+(0.0777P)^2^+33.9767P] where P=(Fo^2^+2Fc^2^)/3'.

Automatic conversion script
Id: cif_fix_values 3143 2015-03-26 13:38:13Z robertas 
;
_cod_original_cell_volume 2781.0(50)
_cod_original_sg_symbol_H-M P21/c
_cod_database_code 7008843

loop_
_symmetry_equiv_pos_as_xyz
'x, y, z'
'-x, y+1/2, -z+1/2'
'-x, -y, -z'
'x, -y-1/2, z-1/2'

loop_
_atom_site_aniso_label
_atom_site_aniso_U_11
_atom_site_aniso_U_22
_atom_site_aniso_U_33
_atom_site_aniso_U_23
_atom_site_aniso_U_13
_atom_site_aniso_U_12
Pt1 0.0206(3) 0.0213(3) 0.0220(3) 0.0005(2) 0.0020(2) -0.0001(2)
I1 0.0405(6) 0.0388(5) 0.0275(5) -0.0031(4) 0.0074(4) 0.0070(4)
P1 0.026(2) 0.023(2) 0.021(2) -0.0009(13) -0.0011(15) -0.0018(14)
N41 0.030(7) 0.018(5) 0.030(6) 0.002(5) -0.010(5) 0.007(5)
O450 0.042(8) 0.057(7) 0.037(6) -0.002(5) -0.013(6) 0.011(6)
O49 0.038(7) 0.048(6) 0.026(5) -0.003(5) -0.013(5) 0.006(5)
C11 0.025(8) 0.026(6) 0.025(6) 0.002(5) 0.002(6) 0.002(6)
C12 0.036(10) 0.034(8) 0.063(11) -0.001(8) 0.005(9) 0.000(7)
C13 0.027(10) 0.057(11) 0.096(16) 0.018(11) 0.010(11) -0.014(8)
C14 0.054(13) 0.045(9) 0.063(11) -0.007(9) -0.003(10) -0.027(9)
C15 0.066(14) 0.027(8) 0.063(11) 0.001(8) 0.008(10) -0.003(8)
C16 0.031(9) 0.030(7) 0.042(8) -0.001(6) 0.005(7) -0.001(6)
C21 0.035(9) 0.023(6) 0.032(7) -0.004(6) -0.001(7) 0.009(6)
C22 0.063(13) 0.041(8) 0.027(7) -0.007(7) -0.009(8) -0.001(8)
C23 0.074(15) 0.069(12) 0.017(7) -0.001(8) -0.002(8) 0.013(11)
C24 0.096(18) 0.065(12) 0.024(8) 0.012(8) 0.025(10) 0.023(12)
C25 0.104(19) 0.042(9) 0.040(9) 0.010(8) 0.029(11) -0.002(10)
C26 0.059(13) 0.037(8) 0.038(9) 0.003(7) 0.002(8) -0.007(8)
C31 0.022(7) 0.015(5) 0.024(6) 0.005(5) -0.001(5) -0.001(5)
C32 0.030(9) 0.034(7) 0.040(8) 0.000(7) 0.004(7) 0.000(7)
C33 0.039(10) 0.032(8) 0.051(9) -0.002(7) 0.010(8) 0.015(7)
C34 0.039(10) 0.029(7) 0.044(9) -0.007(7) -0.001(8) 0.004(7)
C35 0.048(10) 0.027(7) 0.025(7) -0.007(6) 0.004(7) 0.007(7)
C36 0.030(8) 0.026(7) 0.027(7) -0.001(5) -0.007(6) -0.010(6)
C42 0.031(8) 0.021(6) 0.030(7) -0.008(5) -0.002(6) 0.003(6)
C43 0.029(8) 0.021(6) 0.037(7) 0.000(6) -0.006(6) -0.002(6)
C44 0.038(9) 0.032(7) 0.019(6) -0.005(6) 0.001(6) -0.003(7)
C45 0.040(10) 0.035(8) 0.033(8) 0.010(7) -0.016(8) 0.001(7)
C451 0.049(13) 0.079(13) 0.046(10) 0.009(10) 0.002(9) 0.016(10)
C46 0.023(9) 0.056(10) 0.042(9) 0.011(8) -0.012(7) 0.001(7)
C47 0.026(9) 0.050(9) 0.038(8) -0.004(7) 0.007(7) 0.008(7)
C48 0.044(10) 0.012(6) 0.042(8) 0.008(6) 0.002(7) 0.015(6)
C100 0.065(19) 0.136(24) 0.093(19) 0.010(18) -0.006(16) -0.023(17)
Cl1 0.084(5) 0.103(5) 0.104(5) 0.012(4) -0.009(4) -0.020(4)
Cl2 0.067(6) 0.220(11) 0.215(12) 0.100(10) 0.039(7) 0.014(6)

loop_
_atom_site_label
_atom_site_type_symbol
_atom_site_fract_x
_atom_site_fract_y
_atom_site_fract_z
_atom_site_U_iso_or_equiv
_atom_site_thermal_displace_type
_atom_site_occupancy
_atom_site_calc_flag
_atom_site_refinement_flags
_atom_site_disorder_group
Pt1 Pt 0.79265(5) 0.80750(3) 0.03026(3) 0.0215(2) Uani 1 d . .
I1 I 0.75155(11) 0.89881(6) 0.15324(6) 0.0355(3) Uani 1 d . .
P1 P 0.9899(4) 0.7680(2) 0.0879(2) 0.0240(8) Uani 1 d . .
N41 N 0.8244(12) 0.7409(6) -0.0666(7) 0.028(3) Uani 1 d . .
O450 O 0.4313(12) 0.8563(7) -0.3650(7) 0.048(3) Uani 1 d . .
O49 O 0.6126(11) 0.8424(7) -0.0298(6) 0.040(3) Uani 1 d . .
C11 C 1.1225(14) 0.8421(8) 0.0853(8) 0.025(3) Uani 1 d . .
C12 C 1.2467(17) 0.8175(10) 0.0814(11) 0.045(4) Uani 1 d . .
C13 C 1.3419(19) 0.8726(11) 0.0709(14) 0.060(6) Uani 1 d . .
C14 C 1.3137(20) 0.9547(11) 0.0659(12) 0.055(5) Uani 1 d . .
C15 C 1.1851(21) 0.9801(10) 0.0707(11) 0.053(5) Uani 1 d . .
C16 C 1.0912(17) 0.9256(8) 0.0785(9) 0.034(3) Uani 1 d . .
C21 C 1.0176(16) 0.7219(8) 0.1897(9) 0.031(3) Uani 1 d . .
C22 C 1.1089(19) 0.7546(10) 0.2549(9) 0.046(5) Uani 1 d . .
C23 C 1.1285(22) 0.7162(12) 0.3316(9) 0.055(5) Uani 1 d . .
C24 C 1.0613(24) 0.6448(12) 0.3445(10) 0.060(6) Uani 1 d . .
C25 C 0.9688(25) 0.6120(11) 0.2783(11) 0.060(6) Uani 1 d . .
C26 C 0.9486(19) 0.6510(9) 0.2021(10) 0.045(4) Uani 1 d . .
C31 C 1.0195(13) 0.6861(7) 0.0188(8) 0.021(3) Uani 1 d . .
C32 C 1.1192(16) 0.6282(9) 0.0356(10) 0.035(4) Uani 1 d . .
C33 C 1.1332(17) 0.5681(9) -0.0234(10) 0.041(4) Uani 1 d . .
C34 C 1.0455(17) 0.5649(9) -0.0962(10) 0.038(4) Uani 1 d . .
C35 C 0.9426(17) 0.6188(8) -0.1122(8) 0.033(4) Uani 1 d . .
C36 C 0.9290(15) 0.6805(8) -0.0549(8) 0.029(3) Uani 1 d . .
C42 C 0.7607(15) 0.7535(8) -0.1433(8) 0.028(3) Uani 1 d . .
C43 C 0.6466(15) 0.8015(8) -0.1653(9) 0.030(3) Uani 1 d . .
C44 C 0.5964(15) 0.8072(8) -0.2537(8) 0.030(3) Uani 1 d . .
C45 C 0.4841(17) 0.8463(9) -0.2831(9) 0.038(4) Uani 1 d . .
C451 C 0.5138(21) 0.8406(13) -0.4248(11) 0.059(5) Uani 1 d . .
C46 C 0.4119(16) 0.8798(10) -0.2283(10) 0.042(4) Uani 1 d . .
C47 C 0.4530(16) 0.8767(10) -0.1437(10) 0.038(4) Uani 1 d . .
C48 C 0.5748(16) 0.8398(7) -0.1104(9) 0.033(4) Uani 1 d . .
H12 H 1.2672(17) 0.7623(10) 0.0860(11) 0.054 Uiso 1 calc R .
H13 H 1.4250(19) 0.8544(11) 0.0673(14) 0.072 Uiso 1 calc R .
H14 H 1.3773(20) 0.9927(11) 0.0596(12) 0.066 Uiso 1 calc R .
H15 H 1.1653(21) 1.0354(10) 0.0683(11) 0.063 Uiso 1 calc R .
H16 H 1.0067(17) 0.9431(8) 0.0795(9) 0.041 Uiso 1 calc R .
H22 H 1.1556(19) 0.8013(10) 0.2468(9) 0.055 Uiso 1 calc R .
H23 H 1.1873(22) 0.7384(12) 0.3749(9) 0.066 Uiso 1 calc R .
H24 H 1.0767(24) 0.6191(12) 0.3956(10) 0.072 Uiso 1 calc R .
H25 H 0.9224(25) 0.5650(11) 0.2860(11) 0.072 Uiso 1 calc R .
H26 H 0.8886(19) 0.6297(9) 0.1589(10) 0.055 Uiso 1 calc R .
H32 H 1.1763(16) 0.6293(9) 0.0857(10) 0.042 Uiso 1 calc R .
H33 H 1.2012(17) 0.5308(9) -0.0131(10) 0.049 Uiso 1 calc R .
H34 H 1.0559(17) 0.5258(9) -0.1353(10) 0.046 Uiso 1 calc R .
H35 H 0.8823(17) 0.6144(8) -0.1608(8) 0.040 Uiso 1 calc R .
H42 H 0.7940(15) 0.7288(8) -0.1859(8) 0.034 Uiso 1 calc R .
H44 H 0.6430(15) 0.7832(8) -0.2905(8) 0.037 Uiso 1 calc R .
H45A H 0.5933(51) 0.8709(55) -0.4104(40) 0.071 Uiso 1 calc R .
H45B H 0.4699(49) 0.8571(66) -0.4783(16) 0.071 Uiso 1 calc R .
H45C H 0.5332(92) 0.7833(16) -0.4253(51) 0.071 Uiso 1 calc R .
H46 H 0.3333(16) 0.9052(10) -0.2490(10) 0.051 Uiso 1 calc R .
H47 H 0.4013(16) 0.8986(10) -0.1087(10) 0.046 Uiso 1 calc R .
C100 C 0.4679(27) 0.5852(20) -0.2064(18) 0.101(10) Uani 1 d . .
Cl1 Cl 0.6002(8) 0.5694(5) -0.1269(5) 0.100(2) Uani 1 d . .
Cl2 Cl 0.3226(10) 0.5577(8) -0.1874(8) 0.166(5) Uani 1 d . .
H10A H 0.4646(27) 0.6428(20) -0.2204(18) 0.121 Uiso 1 calc R .
H10B H 0.4838(27) 0.5555(20) -0.2545(18) 0.121 Uiso 1 calc R .

loop_
_atom_type_symbol
_atom_type_description
_atom_type_scat_dispersion_real
_atom_type_scat_dispersion_imag
_atom_type_scat_source
C C 0.0033 0.0016 'International Tables Vol C Tables 4.2.6.8 and 6.1.1.4'
H H 0.0000 0.0000 'International Tables Vol C Tables 4.2.6.8 and 6.1.1.4'
N N 0.0061 0.0033 'International Tables Vol C Tables 4.2.6.8 and 6.1.1.4'
O O 0.0106 0.0060 'International Tables Vol C Tables 4.2.6.8 and 6.1.1.4'
Pt Pt -1.7033 8.3905 'International Tables Vol C Tables 4.2.6.8 and 6.1.1.4'
I I -0.4742 1.8119 'International Tables Vol C Tables 4.2.6.8 and 6.1.1.4'
P P 0.1023 0.0942 'International Tables Vol C Tables 4.2.6.8 and 6.1.1.4'
Cl Cl 0.1484 0.1585 'International Tables Vol C Tables 4.2.6.8 and 6.1.1.4'

loop_
_geom_angle_atom_site_label_1
_geom_angle_atom_site_label_2
_geom_angle_atom_site_label_3
_geom_angle
_geom_angle_site_symmetry_1
_geom_angle_site_symmetry_3
_geom_angle_publ_flag
N41 Pt1 O49 92.0(4) . . ?
N41 Pt1 P1 84.8(3) . . ?
O49 Pt1 P1 176.6(3) . . ?
N41 Pt1 I1 178.0(3) . . ?
O49 Pt1 I1 87.3(3) . . ?
P1 Pt1 I1 95.89(10) . . ?
C21 P1 C31 104.8(6) . . ?
C21 P1 C11 107.3(6) . . ?
C31 P1 C11 104.9(7) . . ?
C21 P1 Pt1 120.2(6) . . ?
C31 P1 Pt1 101.3(4) . . ?
C11 P1 Pt1 116.3(4) . . ?
C42 N41 C36 117.7(12) . . ?
C42 N41 Pt1 122.9(9) . . ?
C36 N41 Pt1 119.2(8) . . ?
C32 C31 C36 119.3(12) . . ?
C32 C31 P1 125.4(10) . . ?
C36 C31 P1 115.2(10) . . ?
C31 C36 C35 119.7(13) . . ?
C31 C36 N41 116.3(11) . . ?
C35 C36 N41 124.0(11) . . ?
C34 C35 C36 119.9(13) . . ?
C33 C34 C35 121.2(14) . . ?
C34 C33 C32 119.6(14) . . ?
C31 C32 C33 120.1(13) . . ?
N41 C42 C43 125.6(14) . . ?
C42 C43 C48 126.5(13) . . ?
C42 C43 C44 115.2(14) . . ?
C48 C43 C44 118.2(13) . . ?
C45 C44 C43 121.5(15) . . ?
C44 C45 O450 125.5(17) . . ?
C44 C45 C46 119.5(13) . . ?
O450 C45 C46 115.1(14) . . ?
C45 O450 C451 117.8(14) . . ?
C47 C46 C45 122.3(14) . . ?
C46 C47 C48 119.9(16) . . ?
O49 C48 C43 124.1(13) . . ?
O49 C48 C47 117.5(14) . . ?
C43 C48 C47 118.4(13) . . ?
C48 O49 Pt1 124.4(11) . . ?
C23 C22 C21 119.4(17) . . ?
C24 C23 C22 121.2(17) . . ?
C23 C24 C25 119.1(15) . . ?
C26 C25 C24 119.4(17) . . ?
C21 C26 C25 120.9(16) . . ?
C13 C12 C11 121.6(16) . . ?
C12 C13 C14 119.8(19) . . ?
C13 C14 C15 118.5(17) . . ?
C16 C15 C14 121.5(15) . . ?
C15 C16 C11 119.2(16) . . ?
C26 C21 C22 119.9(14) . . ?
C26 C21 P1 118.6(11) . . ?
C22 C21 P1 121.5(12) . . ?
C12 C11 C16 119.4(14) . . ?
C12 C11 P1 121.8(11) . . ?
C16 C11 P1 118.4(11) . . ?
Cl2 C100 Cl1 116.3(18) . . ?

loop_
_geom_bond_atom_site_label_1
_geom_bond_atom_site_label_2
_geom_bond_distance
_geom_bond_site_symmetry_2
_geom_bond_publ_flag
Pt1 N41 2.011(12) . ?
Pt1 O49 2.045(10) . ?
Pt1 P1 2.207(4) . ?
Pt1 I1 2.618(2) . ?
P1 C21 1.818(15) . ?
P1 C31 1.824(13) . ?
P1 C11 1.849(15) . ?
N41 C42 1.34(2) . ?
N41 C36 1.46(2) . ?
C31 C32 1.40(2) . ?
C31 C36 1.40(2) . ?
C36 C35 1.41(2) . ?
C35 C34 1.38(2) . ?
C34 C33 1.38(2) . ?
C33 C32 1.41(2) . ?
C42 C43 1.42(2) . ?
C43 C48 1.42(2) . ?
C43 C44 1.46(2) . ?
C44 C45 1.35(2) . ?
C45 O450 1.38(2) . ?
C45 C46 1.39(3) . ?
O450 C451 1.44(2) . ?
C46 C47 1.39(2) . ?
C47 C48 1.43(2) . ?
C48 O49 1.32(2) . ?
C22 C23 1.40(2) . ?
C22 C21 1.41(2) . ?
C23 C24 1.40(3) . ?
C24 C25 1.43(3) . ?
C25 C26 1.39(2) . ?
C26 C21 1.40(2) . ?
C12 C13 1.38(2) . ?
C12 C11 1.37(2) . ?
C13 C14 1.38(3) . ?
C14 C15 1.42(3) . ?
C15 C16 1.35(2) . ?
C16 C11 1.41(2) . ?
C100 Cl2 1.67(3) . ?
C100 Cl1 1.75(2) . ?
